data_7036634
loop_
_publ_author_name
'Degtyarik, Mikhail M.'
'Lyakhov, Alexander S.'
'Ivashkevich, Ludmila S.'
'Matulis, Vitaly E.'
'Matulis, Vadim E.'
'Gruschinski, Sina'
'Voitekhovich, Sergei V.'
'Kersting, Berthold'
'Ivashkevich, Oleg A.'

_publ_section_title
;
 Copper(ii) tetrafluoroborate complexes with the N(3),N(4)-bridging
 coordination of 1-(tert-butyl)-1H-tetrazole: synthesis, crystal structure
 and magnetic properties.
;
_journal_issue 42
_journal_name_full 'Dalton transactions (Cambridge, England : 2003)'
_journal_page_first 18518
_journal_page_last 18526
_journal_paper_doi 10.1039/c5dt02871j
_journal_volume 44
_journal_year 2015
_chemical_formula_moiety 'C5 H10 N4'
_chemical_formula_sum 'C5 H10 N4'
_chemical_formula_weight 126.17
_space_group_crystal_system orthorhombic
_space_group_IT_number 61
_space_group_name_Hall '-P 2ac 2ab'
_space_group_name_H-M_alt 'P b c a'
_symmetry_space_group_name_Hall '-P 2ac 2ab'
_symmetry_space_group_name_H-M 'P b c a'
_atom_sites_solution_hydrogens difmap
_atom_sites_solution_primary direct
_atom_sites_solution_secondary difmap
_audit_creation_method SHELXL-2014/7
_audit_update_record
;
2015-07-23 deposited with the CCDC.
2015-09-23 downloaded from the CCDC.
;
_cell_angle_alpha 90
_cell_angle_beta 90
_cell_angle_gamma 90
_cell_formula_units_Z 8
_cell_length_a 10.67790(10)
_cell_length_b 8.78930(10)
_cell_length_c 15.0409(2)
_cell_measurement_reflns_used 4710
_cell_measurement_temperature 100(2)
_cell_measurement_theta_max 27.51
_cell_measurement_theta_min 3.31
_cell_volume 1411.61(3)
_computing_cell_refinement 'SAINT (Bruker, 2010)'
_computing_data_collection 'APEX2 (Bruker, 2010)'
_computing_data_reduction 'SAINT (Bruker, 2010)'
_computing_molecular_graphics 'PLATON (Spek, 2009)'
_computing_publication_material
;
SHELXL-2014/7 (Sheldrick, 2014),
PLATON (Spek, 2009)
;
_computing_structure_refinement 'SHELXL-2014/7 (Sheldrick, 2014)'
_computing_structure_solution 'SIR2004 (Burla et al., 2005)'
_diffrn_ambient_temperature 100(2)
_diffrn_measured_fraction_theta_full 0.998
_diffrn_measured_fraction_theta_max 0.998
_diffrn_measurement_device_type 'Bruker APEX-II CCD'
_diffrn_measurement_method '\f and \w scans'
_diffrn_radiation_monochromator graphite
_diffrn_radiation_type MoK\a
_diffrn_radiation_wavelength 0.71073
_diffrn_reflns_av_R_equivalents 0.0132
_diffrn_reflns_av_unetI/netI 0.0106
_diffrn_reflns_laue_measured_fraction_full 0.998
_diffrn_reflns_laue_measured_fraction_max 0.998
_diffrn_reflns_limit_h_max 13
_diffrn_reflns_limit_h_min -13
_diffrn_reflns_limit_k_max 11
_diffrn_reflns_limit_k_min -8
_diffrn_reflns_limit_l_max 11
_diffrn_reflns_limit_l_min -19
_diffrn_reflns_number 7341
_diffrn_reflns_point_group_measured_fraction_full 0.998
_diffrn_reflns_point_group_measured_fraction_max 0.998
_diffrn_reflns_theta_full 25.242
_diffrn_reflns_theta_max 27.506
_diffrn_reflns_theta_min 3.313
_diffrn_source 'fine-focus sealed tube'
_exptl_absorpt_coefficient_mu 0.081
_exptl_absorpt_correction_T_max 0.7456
_exptl_absorpt_correction_T_min 0.7020
_exptl_absorpt_correction_type multi-scan
_exptl_absorpt_process_details 'SADABS (Bruker, 2008)'
_exptl_crystal_colour colourless
_exptl_crystal_density_diffrn 1.187
_exptl_crystal_description prism
_exptl_crystal_F_000 544
_exptl_crystal_size_max 0.400
_exptl_crystal_size_mid 0.400
_exptl_crystal_size_min 0.400
_refine_diff_density_max 0.313
_refine_diff_density_min -0.181
_refine_diff_density_rms 0.034
_refine_ls_extinction_coef 0.014(2)
_refine_ls_extinction_expression Fc^*^=kFc[1+0.001xFc^2^\l^3^/sin(2\q)]^-1/4^
_refine_ls_extinction_method 'SHELXL-2014/7 (Sheldrick 2014'
_refine_ls_goodness_of_fit_ref 1.007
_refine_ls_hydrogen_treatment refall
_refine_ls_matrix_type full
_refine_ls_number_parameters 123
_refine_ls_number_reflns 1615
_refine_ls_number_restraints 1
_refine_ls_restrained_S_all 1.007
_refine_ls_R_factor_all 0.0329
_refine_ls_R_factor_gt 0.0306
_refine_ls_shift/su_max 0.000
_refine_ls_shift/su_mean 0.000
_refine_ls_structure_factor_coef Fsqd
_refine_ls_weighting_details 'w=1/[\s^2^(Fo^2^)+(0.0527P)^2^+0.3140P] where P=(Fo^2^+2Fc^2^)/3'
_refine_ls_weighting_scheme calc
_refine_ls_wR_factor_gt 0.0842
_refine_ls_wR_factor_ref 0.0867
_reflns_Friedel_coverage 0.000
_reflns_number_gt 1502
_reflns_number_total 1615
_reflns_threshold_expression 'I > 2\s(I)'
_cod_data_source_file c5dt02871j2.cif
_cod_data_source_block 077
_cod_depositor_comments 'Adding full bibliography for 7036634--7036636.cif.'
_cod_database_code 7036634
_shelx_shelxl_version_number 2014/7
_shelx_space_group_comment
;
The symmetry employed for this shelxl refinement is uniquely defined
by the following loop, which should always be used as a source of
symmetry information in preference to the above space-group names.
They are only intended as comments.
;
_shelx_estimated_absorpt_t_min 0.968
_shelx_estimated_absorpt_t_max 0.968

loop_
_space_group_symop_operation_xyz
'x, y, z'
'-x+1/2, -y, z+1/2'
'-x, y+1/2, -z+1/2'
'x+1/2, -y+1/2, -z'
'-x, -y, -z'
'x-1/2, y, -z-1/2'
'x, -y-1/2, z-1/2'
'-x-1/2, y-1/2, z'

loop_
_atom_site_label
_atom_site_type_symbol
_atom_site_fract_x
_atom_site_fract_y
_atom_site_fract_z
_atom_site_U_iso_or_equiv
_atom_site_adp_type
_atom_site_occupancy
_atom_site_site_symmetry_order
_atom_site_calc_flag
_atom_site_refinement_flags_adp
N1 N 0.53132(5) 0.22948(7) 0.53787(4) 0.01375(17) Uani 1 1 d U
N2 N 0.63496(6) 0.21654(8) 0.48742(4) 0.01976(19) Uani 1 1 d .
N3 N 0.59936(7) 0.16158(8) 0.41126(4) 0.02107(19) Uani 1 1 d .
N4 N 0.47369(6) 0.13866(8) 0.41027(4) 0.01889(19) Uani 1 1 d .
C5 C 0.43424(8) 0.18171(9) 0.48936(5) 0.01622(19) Uani 1 1 d .
H5 H 0.3498(10) 0.1801(12) 0.5088(7) 0.024(3) Uiso 1 1 d .
C1 C 0.53770(7) 0.29162(9) 0.63023(5) 0.01631(19) Uani 1 1 d U
C2 C 0.64292(8) 0.21028(11) 0.67943(6) 0.0234(2) Uani 1 1 d .
H2A H 0.6437(10) 0.2457(13) 0.7410(8) 0.029(3) Uiso 1 1 d .
H2B H 0.7233(12) 0.2325(13) 0.6509(7) 0.034(3) Uiso 1 1 d .
H2C H 0.6294(11) 0.0988(15) 0.6799(8) 0.034(3) Uiso 1 1 d .
C3 C 0.41218(8) 0.26218(12) 0.67474(5) 0.0235(2) Uani 1 1 d .
H3A H 0.4171(11) 0.2962(13) 0.7358(8) 0.028(3) Uiso 1 1 d .
H3B H 0.3928(11) 0.1509(14) 0.6760(7) 0.030(3) Uiso 1 1 d .
H3C H 0.3442(11) 0.3179(14) 0.6447(8) 0.032(3) Uiso 1 1 d .
C4 C 0.56336(11) 0.46195(10) 0.62287(6) 0.0295(2) Uani 1 1 d .
H4A H 0.5707(12) 0.5027(15) 0.6825(9) 0.040(3) Uiso 1 1 d .
H4B H 0.6412(11) 0.4812(14) 0.5905(7) 0.033(3) Uiso 1 1 d .
H4C H 0.4899(12) 0.5121(15) 0.5912(8) 0.036(3) Uiso 1 1 d .

loop_
_atom_site_aniso_label
_atom_site_aniso_U_11
_atom_site_aniso_U_22
_atom_site_aniso_U_33
_atom_site_aniso_U_23
_atom_site_aniso_U_13
_atom_site_aniso_U_12
N1 0.0124(3) 0.0161(3) 0.0127(3) 0.0002(2) 0.0006(2) -0.0009(2)
N2 0.0155(3) 0.0276(4) 0.0161(3) -0.0024(3) 0.0037(3) -0.0028(3)
N3 0.0211(4) 0.0258(4) 0.0163(3) -0.0019(3) 0.0020(2) -0.0018(3)
N4 0.0204(4) 0.0201(3) 0.0162(3) -0.0002(3) -0.0019(2) -0.0006(3)
C5 0.0149(4) 0.0174(4) 0.0163(4) 0.0004(3) -0.0021(3) -0.0007(3)
C1 0.0165(4) 0.0204(4) 0.0120(4) -0.0032(3) -0.0005(3) -0.0007(3)
C2 0.0185(4) 0.0349(5) 0.0168(4) -0.0037(3) -0.0048(3) 0.0029(3)
C3 0.0168(4) 0.0383(5) 0.0153(4) -0.0016(3) 0.0025(3) 0.0010(3)
C4 0.0439(6) 0.0210(4) 0.0237(5) -0.0059(3) 0.0005(4) -0.0053(4)

loop_
_atom_type_symbol
_atom_type_description
_atom_type_scat_dispersion_real
_atom_type_scat_dispersion_imag
_atom_type_scat_source
C C 0.0033 0.0016 'International Tables Vol C Tables 4.2.6.8 and 6.1.1.4'
H H 0.0000 0.0000 'International Tables Vol C Tables 4.2.6.8 and 6.1.1.4'
N N 0.0061 0.0033 'International Tables Vol C Tables 4.2.6.8 and 6.1.1.4'

loop_
_geom_angle_atom_site_label_1
_geom_angle_atom_site_label_2
_geom_angle_atom_site_label_3
_geom_angle
C5 N1 N2 107.67(6)
C5 N1 C1 131.17(6)
N2 N1 C1 121.15(6)
N3 N2 N1 106.71(6)
N2 N3 N4 110.73(6)
C5 N4 N3 105.29(6)
N4 C5 N1 109.60(7)
N4 C5 H5 125.3(6)
N1 C5 H5 125.1(6)
N1 C1 C3 107.87(6)
N1 C1 C2 108.29(6)
C3 C1 C2 110.87(7)
N1 C1 C4 107.42(6)
C3 C1 C4 110.93(7)
C2 C1 C4 111.30(7)
C1 C2 H2A 108.5(7)
C1 C2 H2B 109.9(7)
H2A C2 H2B 110.1(10)
C1 C2 H2C 111.1(7)
H2A C2 H2C 108.1(9)
H2B C2 H2C 109.2(10)
C1 C3 H3A 108.5(7)
C1 C3 H3B 110.9(7)
H3A C3 H3B 107.2(9)
C1 C3 H3C 111.3(7)
H3A C3 H3C 108.8(10)
H3B C3 H3C 110.0(10)
C1 C4 H4A 108.0(8)
C1 C4 H4B 111.0(7)
H4A C4 H4B 109.2(10)
C1 C4 H4C 108.7(7)
H4A C4 H4C 109.6(10)
H4B C4 H4C 110.3(10)

loop_
_geom_bond_atom_site_label_1
_geom_bond_atom_site_label_2
_geom_bond_distance
N1 C5 1.3354(10)
N1 N2 1.3468(9)
N1 C1 1.4942(10)
N2 N3 1.3000(10)
N3 N4 1.3569(10)
N4 C5 1.3175(11)
C5 H5 0.947(11)
C1 C3 1.5204(11)
C1 C2 1.5234(11)
C1 C4 1.5259(12)
C2 H2A 0.977(12)
C2 H2B 0.979(12)
C2 H2C 0.991(13)
C3 H3A 0.968(12)
C3 H3B 1.000(12)
C3 H3C 0.985(12)
C4 H4A 0.969(13)
C4 H4B 0.978(12)
C4 H4C 1.018(13)

loop_
_geom_hbond_atom_site_label_D
_geom_hbond_atom_site_label_H
_geom_hbond_atom_site_label_A
_geom_hbond_distance_DH
_geom_hbond_distance_HA
_geom_hbond_distance_DA
_geom_hbond_angle_DHA
_geom_hbond_site_symmetry_A
C5 H5 N2 0.947(11) 2.468(11) 3.3367(11) 152.4(9) 4_456

loop_
_geom_torsion_atom_site_label_1
_geom_torsion_atom_site_label_2
_geom_torsion_atom_site_label_3
_geom_torsion_atom_site_label_4
_geom_torsion
C5 N1 N2 N3 -0.35(9)
C1 N1 N2 N3 -179.17(7)
N1 N2 N3 N4 0.33(9)
N2 N3 N4 C5 -0.18(9)
N3 N4 C5 N1 -0.05(9)
N2 N1 C5 N4 0.25(9)
C1 N1 C5 N4 178.91(7)
C5 N1 C1 C3 12.54(11)
N2 N1 C1 C3 -168.96(7)
C5 N1 C1 C2 132.60(8)
N2 N1 C1 C2 -48.90(9)
C5 N1 C1 C4 -107.10(9)
N2 N1 C1 C4 71.40(9)
